data_1561662
loop_
_publ_author_name
'Kohlgruber, Tsuyoshi A.'
'Mackley, Stephanie A.'
'Bo, Fabrice Dal'
'Aksenov, Sergey M.'
'Burns, Peter C.'

_publ_section_title
;
 The role of 1-ethyl-3-methylimidazolium diethyl phosphate ionic liquid in
 uranyl phosphate compounds
;
_journal_name_full 'Journal of Solid State Chemistry'
_journal_page_first 120938
_journal_paper_doi 10.1016/j.jssc.2019.120938
_journal_volume 279
_journal_year 2019
_chemical_formula_sum 'C8 H20 O11 P2 U'
_chemical_formula_weight 592.21
_space_group_crystal_system monoclinic
_space_group_IT_number 14
_space_group_name_Hall '-P 2ybc'
_space_group_name_H-M_alt 'P 1 21/c 1'
_atom_sites_solution_hydrogens geom
_atom_sites_solution_primary direct
_atom_sites_solution_secondary difmap
_audit_creation_method SHELXL-2016/6
_cell_angle_alpha 90
_cell_angle_beta 99.6447(9)
_cell_angle_gamma 90
_cell_formula_units_Z 4
_cell_length_a 9.2005(7)
_cell_length_b 10.1531(8)
_cell_length_c 18.5968(14)
_cell_measurement_reflns_used 8164
_cell_measurement_temperature 200(2)
_cell_measurement_theta_max 28.55
_cell_measurement_theta_min 2.22
_cell_volume 1712.6(2)
_computing_cell_refinement 'Bruker SAINT (Bruker, 2015)'
_computing_data_collection 'Bruker APEX-3 (Bruker, 2015)'
_computing_data_reduction 'Bruker SAINT (Bruker, 2015)'
_computing_molecular_graphics 'Bruker XP (Bruker, 2015)'
_computing_publication_material 'CIFTAB (Sheldrick, 2008)'
_computing_structure_refinement 'SHELXL-2016/6 (Sheldrick, 2015)'
_computing_structure_solution 'SHELXS-2014/2 (Sheldrick, 2015)'
_diffrn_ambient_temperature 200(2)
_diffrn_detector_area_resol_mean 8.33
_diffrn_measured_fraction_theta_full 1.000
_diffrn_measured_fraction_theta_max 0.942
_diffrn_measurement_device_type 'Bruker APEX-II'
_diffrn_measurement_method 'combination of \w and \f-scans '
_diffrn_radiation_type MoK\a
_diffrn_radiation_wavelength 0.71073
_diffrn_reflns_av_R_equivalents 0.0355
_diffrn_reflns_av_unetI/netI 0.0298
_diffrn_reflns_Laue_measured_fraction_full 1.000
_diffrn_reflns_Laue_measured_fraction_max 0.942
_diffrn_reflns_limit_h_max 11
_diffrn_reflns_limit_h_min -12
_diffrn_reflns_limit_k_max 13
_diffrn_reflns_limit_k_min -13
_diffrn_reflns_limit_l_max 24
_diffrn_reflns_limit_l_min -25
_diffrn_reflns_number 20475
_diffrn_reflns_point_group_measured_fraction_full 1.000
_diffrn_reflns_point_group_measured_fraction_max 0.942
_diffrn_reflns_theta_full 25.242
_diffrn_reflns_theta_max 28.907
_diffrn_reflns_theta_min 2.222
_diffrn_source 'Incoatec micro-focus'
_exptl_absorpt_coefficient_mu 9.712
_exptl_absorpt_correction_type multi-scan
_exptl_absorpt_process_details 'SADABS (Krause et al., 2015)'
_exptl_crystal_colour colourless
_exptl_crystal_density_diffrn 2.297
_exptl_crystal_description blocky
_exptl_crystal_F_000 1112
_exptl_crystal_size_max 0.055
_exptl_crystal_size_mid 0.045
_exptl_crystal_size_min 0.015
_exptl_transmission_factor_max 0.7458
_exptl_transmission_factor_min 0.6306
_refine_diff_density_max 0.880
_refine_diff_density_min -0.481
_refine_diff_density_rms 0.132
_refine_ls_extinction_coef .
_refine_ls_extinction_method none
_refine_ls_goodness_of_fit_ref 1.044
_refine_ls_hydrogen_treatment constr
_refine_ls_matrix_type full
_refine_ls_number_parameters 199
_refine_ls_number_reflns 4253
_refine_ls_number_restraints 0
_refine_ls_restrained_S_all 1.044
_refine_ls_R_factor_all 0.0277
_refine_ls_R_factor_gt 0.0196
_refine_ls_shift/su_max 0.002
_refine_ls_shift/su_mean 0.000
_refine_ls_structure_factor_coef Fsqd
_refine_ls_weighting_details 'w=1/[\s^2^(Fo^2^)+(0.0195P)^2^] where P=(Fo^2^+2Fc^2^)/3'
_refine_ls_weighting_scheme calc
_refine_ls_wR_factor_gt 0.0413
_refine_ls_wR_factor_ref 0.0433
_reflns_Friedel_coverage 0.000
_reflns_Friedel_fraction_full .
_reflns_Friedel_fraction_max .
_reflns_number_gt 3560
_reflns_number_total 4253
_reflns_threshold_expression 'I > 2\s(I)'
_cod_data_source_file sheet3_final.cif
_cod_data_source_block try1
_cod_original_sg_symbol_H-M 'P 21/c'
_cod_database_code 1561662
_shelx_shelxl_version_number 2016/6
_shelx_space_group_comment
;
The symmetry employed for this shelxl refinement is uniquely defined
by the following loop, which should always be used as a source of
symmetry information in preference to the above space-group names.
They are only intended as comments.
;
_shelx_estimated_absorpt_t_min 0.617
_shelx_estimated_absorpt_t_max 0.868
_diffrn_source_monochromator 'MONTEL Multi-layer'

loop_
_space_group_symop_operation_xyz
'x, y, z'
'-x, y+1/2, -z+1/2'
'-x, -y, -z'
'x, -y-1/2, z-1/2'

loop_
_atom_site_label
_atom_site_type_symbol
_atom_site_fract_x
_atom_site_fract_y
_atom_site_fract_z
_atom_site_U_iso_or_equiv
_atom_site_adp_type
_atom_site_occupancy
_atom_site_site_symmetry_order
_atom_site_calc_flag
_atom_site_refinement_flags_posn
_atom_site_refinement_flags_adp
_atom_site_refinement_flags_occupancy
_atom_site_disorder_assembly
_atom_site_disorder_group
U1 U 0.02242(2) 1.62648(2) -0.14977(2) 0.01240(4) Uani 1 1 d . . . . .
P1 P -0.16991(10) 1.95141(8) -0.19339(4) 0.01600(17) Uani 1 1 d . . . . .
P2 P 0.13982(10) 1.35229(8) -0.02333(4) 0.01593(17) Uani 1 1 d . . . . .
O1 O -0.1511(2) 1.5627(2) -0.18974(12) 0.0235(5) Uani 1 1 d . . . . .
O2 O 0.1981(2) 1.6892(2) -0.11224(12) 0.0225(5) Uani 1 1 d . . . . .
O3 O -0.0917(3) 1.8363(2) -0.15506(12) 0.0223(5) Uani 1 1 d . . . . .
O4 O 0.0480(3) 1.7510(2) -0.26333(12) 0.0271(6) Uani 1 1 d . . . . .
O5 O -0.0508(3) 1.6546(2) -0.03628(12) 0.0252(6) Uani 1 1 d . . . . .
O6 O 0.0723(3) 1.4225(2) -0.09208(11) 0.0203(5) Uani 1 1 d . . . . .
O7 O 0.1230(3) 1.4872(2) -0.23536(11) 0.0205(5) Uani 1 1 d . . . . .
O8 O -0.1489(3) 2.0793(2) -0.14482(12) 0.0216(5) Uani 1 1 d . . . . .
O9 O -0.3423(3) 1.9306(2) -0.20287(13) 0.0256(5) Uani 1 1 d . . . . .
O10 O 0.2936(3) 1.4193(2) 0.00216(13) 0.0288(6) Uani 1 1 d . . . . .
O11 O 0.1739(3) 1.2042(2) -0.04110(11) 0.0212(5) Uani 1 1 d . . . . .
C1 C -0.1827(4) 2.0816(3) -0.07020(17) 0.0251(8) Uani 1 1 d . . . . .
H1A H -0.090490 2.089224 -0.034364 0.030 Uiso 1 1 calc R U . . .
H1B H -0.233185 1.999123 -0.060196 0.030 Uiso 1 1 calc R U . . .
C2 C -0.2796(5) 2.1967(4) -0.0641(2) 0.0438(11) Uani 1 1 d . . . . .
H2A H -0.303590 2.200233 -0.014707 0.066 Uiso 1 1 calc R U . . .
H2B H -0.228457 2.277727 -0.073844 0.066 Uiso 1 1 calc R U . . .
H2C H -0.370629 2.187956 -0.099581 0.066 Uiso 1 1 calc R U . . .
C3 C -0.4101(4) 1.8155(4) -0.24203(19) 0.0262(8) Uani 1 1 d . . . . .
H3A H -0.358051 1.734520 -0.222483 0.031 Uiso 1 1 calc R U . . .
H3B H -0.403362 1.822539 -0.294465 0.031 Uiso 1 1 calc R U . . .
C4 C -0.5685(4) 1.8092(4) -0.2326(2) 0.0337(9) Uani 1 1 d . . . . .
H4A H -0.615511 1.732343 -0.258601 0.051 Uiso 1 1 calc R U . . .
H4B H -0.574253 1.801721 -0.180577 0.051 Uiso 1 1 calc R U . . .
H4C H -0.619420 1.889461 -0.252331 0.051 Uiso 1 1 calc R U . . .
C5 C 0.3966(4) 1.3632(4) 0.0629(2) 0.0347(9) Uani 1 1 d . . . . .
H5A H 0.474143 1.312456 0.044053 0.042 Uiso 1 1 calc R U . . .
H5B H 0.343789 1.302903 0.091433 0.042 Uiso 1 1 calc R U . . .
C6 C 0.4644(4) 1.4732(4) 0.1100(2) 0.0328(9) Uani 1 1 d . . . . .
H6A H 0.533902 1.437247 0.151026 0.049 Uiso 1 1 calc R U . . .
H6B H 0.516941 1.532048 0.081370 0.049 Uiso 1 1 calc R U . . .
H6C H 0.387021 1.522527 0.128592 0.049 Uiso 1 1 calc R U . . .
C7 C 0.2594(4) 1.1795(4) -0.0991(2) 0.0322(9) Uani 1 1 d . . . . .
H7A H 0.351186 1.232320 -0.090434 0.039 Uiso 1 1 calc R U . . .
H7B H 0.201695 1.206073 -0.146637 0.039 Uiso 1 1 calc R U . . .
C8 C 0.2957(7) 1.0395(5) -0.1005(3) 0.087(2) Uani 1 1 d . . . . .
H8A H 0.353195 1.022999 -0.139441 0.130 Uiso 1 1 calc R U . . .
H8B H 0.353716 1.013943 -0.053486 0.130 Uiso 1 1 calc R U . . .
H8C H 0.204585 0.987759 -0.109553 0.130 Uiso 1 1 calc R U . . .

loop_
_atom_site_aniso_label
_atom_site_aniso_U_11
_atom_site_aniso_U_22
_atom_site_aniso_U_33
_atom_site_aniso_U_23
_atom_site_aniso_U_13
_atom_site_aniso_U_12
U1 0.01673(7) 0.01053(6) 0.01090(6) 0.00038(5) 0.00510(4) 0.00093(5)
P1 0.0235(5) 0.0110(4) 0.0159(4) 0.0018(3) 0.0100(3) 0.0015(3)
P2 0.0239(5) 0.0126(4) 0.0127(4) 0.0020(3) 0.0071(3) 0.0033(3)
O1 0.0203(13) 0.0210(12) 0.0285(13) 0.0006(10) 0.0023(10) -0.0005(10)
O2 0.0242(13) 0.0204(12) 0.0233(12) -0.0040(10) 0.0053(10) -0.0031(10)
O3 0.0336(14) 0.0163(11) 0.0193(12) 0.0047(9) 0.0109(11) 0.0077(10)
O4 0.0454(16) 0.0188(12) 0.0207(12) 0.0046(10) 0.0163(12) 0.0091(11)
O5 0.0415(16) 0.0200(12) 0.0177(12) 0.0041(9) 0.0156(11) 0.0104(11)
O6 0.0326(14) 0.0168(11) 0.0125(11) 0.0034(9) 0.0072(10) 0.0069(10)
O7 0.0344(14) 0.0143(11) 0.0152(11) -0.0004(9) 0.0108(10) 0.0025(10)
O8 0.0406(15) 0.0126(11) 0.0152(11) 0.0000(9) 0.0155(11) -0.0014(10)
O9 0.0242(13) 0.0228(12) 0.0315(14) -0.0015(11) 0.0097(11) 0.0009(10)
O10 0.0311(15) 0.0248(13) 0.0284(14) 0.0076(11) -0.0008(11) -0.0060(11)
O11 0.0332(14) 0.0149(11) 0.0190(12) 0.0042(9) 0.0141(10) 0.0076(10)
C1 0.042(2) 0.0214(17) 0.0142(16) -0.0019(13) 0.0116(16) -0.0005(16)
C2 0.050(3) 0.055(3) 0.028(2) -0.009(2) 0.010(2) 0.022(2)
C3 0.026(2) 0.0297(19) 0.0238(19) -0.0019(15) 0.0066(16) 0.0014(16)
C4 0.028(2) 0.036(2) 0.036(2) 0.0002(18) 0.0048(17) -0.0017(18)
C5 0.036(2) 0.035(2) 0.030(2) -0.0002(17) -0.0039(17) 0.0056(18)
C6 0.032(2) 0.038(2) 0.027(2) -0.0039(17) 0.0018(17) -0.0022(18)
C7 0.038(2) 0.033(2) 0.030(2) -0.0023(17) 0.0183(18) 0.0127(18)
C8 0.140(6) 0.050(3) 0.092(4) 0.004(3) 0.082(4) 0.043(4)

loop_
_atom_type_symbol
_atom_type_description
_atom_type_scat_dispersion_real
_atom_type_scat_dispersion_imag
_atom_type_scat_source
C C 0.0033 0.0016 'International Tables Vol C Tables 4.2.6.8 and 6.1.1.4'
O O 0.0106 0.0060 'International Tables Vol C Tables 4.2.6.8 and 6.1.1.4'
P P 0.1023 0.0942 'International Tables Vol C Tables 4.2.6.8 and 6.1.1.4'
U U -9.6767 9.6646 'International Tables Vol C Tables 4.2.6.8 and 6.1.1.4'
H H 0.0000 0.0000 'International Tables Vol C Tables 4.2.6.8 and 6.1.1.4'

loop_
_geom_angle_atom_site_label_1
_geom_angle_atom_site_label_2
_geom_angle_atom_site_label_3
_geom_angle
_geom_angle_site_symmetry_1
_geom_angle_site_symmetry_3
O1 U1 O2 178.27(10) . .
O1 U1 O5 92.73(10) . .
O2 U1 O5 88.99(10) . .
O1 U1 O6 87.85(9) . .
O2 U1 O6 92.40(9) . .
O5 U1 O6 76.01(7) . .
O1 U1 O3 87.09(10) . .
O2 U1 O3 93.54(10) . .
O5 U1 O3 74.64(8) . .
O6 U1 O3 149.93(7) . .
O1 U1 O7 85.84(9) . .
O2 U1 O7 92.58(9) . .
O5 U1 O7 149.64(7) . .
O6 U1 O7 73.63(7) . .
O3 U1 O7 135.38(7) . .
O1 U1 O4 92.08(9) . .
O2 U1 O4 86.68(9) . .
O5 U1 O4 141.37(7) . .
O6 U1 O4 142.49(7) . .
O3 U1 O4 67.35(7) . .
O7 U1 O4 68.96(7) . .
O3 P1 O7 115.08(13) . 2_554
O3 P1 O8 111.66(13) . .
O7 P1 O8 106.26(12) 2_554 .
O3 P1 O9 110.12(13) . .
O7 P1 O9 111.37(13) 2_554 .
O8 P1 O9 101.45(13) . .
O5 P2 O6 117.10(14) 3_585 .
O5 P2 O10 112.10(14) 3_585 .
O6 P2 O10 105.91(13) . .
O5 P2 O11 105.35(12) 3_585 .
O6 P2 O11 109.93(12) . .
O10 P2 O11 105.97(13) . .
P1 O3 U1 154.17(14) . .
P2 O5 U1 161.07(16) 3_585 .
P2 O6 U1 146.07(13) . .
P1 O7 U1 156.31(13) 2_544 .
C1 O8 P1 121.9(2) . .
C3 O9 P1 120.0(2) . .
C5 O10 P2 119.9(2) . .
C7 O11 P2 117.9(2) . .
O8 C1 C2 108.0(3) . .
O8 C1 H1A 110.1 . .
C2 C1 H1A 110.1 . .
O8 C1 H1B 110.1 . .
C2 C1 H1B 110.1 . .
H1A C1 H1B 108.4 . .
C1 C2 H2A 109.5 . .
C1 C2 H2B 109.5 . .
H2A C2 H2B 109.5 . .
C1 C2 H2C 109.5 . .
H2A C2 H2C 109.5 . .
H2B C2 H2C 109.5 . .
O9 C3 C4 108.6(3) . .
O9 C3 H3A 110.0 . .
C4 C3 H3A 110.0 . .
O9 C3 H3B 110.0 . .
C4 C3 H3B 110.0 . .
H3A C3 H3B 108.4 . .
C3 C4 H4A 109.5 . .
C3 C4 H4B 109.5 . .
H4A C4 H4B 109.5 . .
C3 C4 H4C 109.5 . .
H4A C4 H4C 109.5 . .
H4B C4 H4C 109.5 . .
O10 C5 C6 108.4(3) . .
O10 C5 H5A 110.0 . .
C6 C5 H5A 110.0 . .
O10 C5 H5B 110.0 . .
C6 C5 H5B 110.0 . .
H5A C5 H5B 108.4 . .
C5 C6 H6A 109.5 . .
C5 C6 H6B 109.5 . .
H6A C6 H6B 109.5 . .
C5 C6 H6C 109.5 . .
H6A C6 H6C 109.5 . .
H6B C6 H6C 109.5 . .
O11 C7 C8 109.5(3) . .
O11 C7 H7A 109.8 . .
C8 C7 H7A 109.8 . .
O11 C7 H7B 109.8 . .
C8 C7 H7B 109.8 . .
H7A C7 H7B 108.2 . .
C7 C8 H8A 109.5 . .
C7 C8 H8B 109.5 . .
H8A C8 H8B 109.5 . .
C7 C8 H8C 109.5 . .
H8A C8 H8C 109.5 . .
H8B C8 H8C 109.5 . .

loop_
_geom_bond_atom_site_label_1
_geom_bond_atom_site_label_2
_geom_bond_distance
_geom_bond_site_symmetry_2
U1 O1 1.767(2) .
U1 O2 1.768(2) .
U1 O5 2.338(2) .
U1 O6 2.342(2) .
U1 O3 2.370(2) .
U1 O7 2.425(2) .
U1 O4 2.506(2) .
P1 O3 1.490(2) .
P1 O7 1.505(2) 2_554
P1 O8 1.575(2) .
P1 O9 1.580(2) .
P2 O5 1.486(2) 3_585
P2 O6 1.504(2) .
P2 O10 1.570(3) .
P2 O11 1.582(2) .
O8 C1 1.472(4) .
O9 C3 1.460(4) .
O10 C5 1.463(4) .
O11 C7 1.459(4) .
C1 C2 1.486(5) .
C1 H1A 0.9900 .
C1 H1B 0.9900 .
C2 H2A 0.9800 .
C2 H2B 0.9800 .
C2 H2C 0.9800 .
C3 C4 1.498(5) .
C3 H3A 0.9900 .
C3 H3B 0.9900 .
C4 H4A 0.9800 .
C4 H4B 0.9800 .
C4 H4C 0.9800 .
C5 C6 1.490(5) .
C5 H5A 0.9900 .
C5 H5B 0.9900 .
C6 H6A 0.9800 .
C6 H6B 0.9800 .
C6 H6C 0.9800 .
C7 C8 1.462(6) .
C7 H7A 0.9900 .
C7 H7B 0.9900 .
C8 H8A 0.9800 .
C8 H8B 0.9800 .
C8 H8C 0.9800 .

loop_
_geom_torsion_atom_site_label_1
_geom_torsion_atom_site_label_2
_geom_torsion_atom_site_label_3
_geom_torsion_atom_site_label_4
_geom_torsion
_geom_torsion_site_symmetry_1
_geom_torsion_site_symmetry_2
_geom_torsion_site_symmetry_3
_geom_torsion_site_symmetry_4
O7 P1 O3 U1 -36.3(4) 2_554 . . .
O8 P1 O3 U1 -157.5(3) . . . .
O9 P1 O3 U1 90.6(3) . . . .
O5 P2 O6 U1 80.2(3) 3_585 . . .
O10 P2 O6 U1 -45.7(3) . . . .
O11 P2 O6 U1 -159.7(2) . . . .
O3 P1 O8 C1 -53.2(3) . . . .
O7 P1 O8 C1 -179.4(2) 2_554 . . .
O9 P1 O8 C1 64.1(3) . . . .
O3 P1 O9 C3 -58.2(3) . . . .
O7 P1 O9 C3 70.7(3) 2_554 . . .
O8 P1 O9 C3 -176.5(2) . . . .
O5 P2 O10 C5 58.9(3) 3_585 . . .
O6 P2 O10 C5 -172.3(2) . . . .
O11 P2 O10 C5 -55.5(3) . . . .
O5 P2 O11 C7 179.2(2) 3_585 . . .
O6 P2 O11 C7 52.2(3) . . . .
O10 P2 O11 C7 -61.8(3) . . . .
P1 O8 C1 C2 -129.3(3) . . . .
P1 O9 C3 C4 171.1(2) . . . .
P2 O10 C5 C6 -138.1(3) . . . .
P2 O11 C7 C8 172.5(3) . . . .
